data_7100027
loop_
_publ_author_name
'Kostakis, George E.'
'Casella, Luigi'
'Hadjiliadis, Nick'
'Monzani, Enrico'
'Kourkoumelis, Nikolaos'
'Plakatouras, John C.'

_publ_section_title
;
 Interpenetrated networks from a novel nanometer-sized pseudopeptidic ligand,
 bridging water, and transition metal ions with CdSO4 topology
;
_journal_coden_ASTM CHCOFS
_journal_issue 30
_journal_name_full
;
 Chemical Communications (Cambridge, United Kingdom)
;
_journal_page_first 3859
_journal_page_last 3861
_journal_paper_doi 10.1039/b502788h
_journal_year 2005
_chemical_formula_moiety 'C12 H16 Co N2 O9, 2(H2 O)'
_chemical_formula_sum 'C12 H20 Co N2 O11'
_chemical_formula_weight 427.22
_chemical_name_common 'cobalt terephthaloyldiglycinate hydrate'
_space_group_IT_number 13
_symmetry_cell_setting monoclinic
_symmetry_space_group_name_Hall '-P 2yc'
_symmetry_space_group_name_H-M 'P 1 2/c 1'
_cell_angle_alpha 90.000
_cell_angle_beta 76.101(5)
_cell_angle_gamma 90.000
_cell_formula_units_Z 2
_cell_length_a 16.012(5)
_cell_length_b 6.907(5)
_cell_length_c 7.971(5)
_cell_measurement_temperature 295(2)
_cell_volume 855.7(9)
_diffrn_ambient_temperature 295(2)
_exptl_crystal_density_diffrn 1.658
_cod_depositor_comments
;
The following automatic conversions were performed:
'_symmetry_cell_setting' value 'MONOCLINIC' changed to 'monoclinic'
according to '/home/saulius/struct/CIF-dictionaries/cif_core.dic'
dictionary named 'cif_core.dic' version 2.4.1 from 2010-06-29.

Automatic conversion script
Id: cif_fix_enum 1527 2010-12-29 10:47:43Z saulius 
;
_cod_original_sg_symbol_H-M 'P 2/c'
_cod_database_code 7100027

loop_
_symmetry_equiv_pos_as_xyz
'x, y, z'
'-x, y, -z+1/2'
'-x, -y, -z'
'x, -y, z-1/2'

loop_
_atom_site_label
_atom_site_type_symbol
_atom_site_fract_x
_atom_site_fract_y
_atom_site_fract_z
_atom_site_U_iso_or_equiv
_atom_site_adp_type
_atom_site_occupancy
_atom_site_symmetry_multiplicity
_atom_site_calc_flag
_atom_site_refinement_flags
_atom_site_disorder_assembly
_atom_site_disorder_group
Co1 Co 0.0000 0.0000 0.5000 0.0170(2) Uani 1 2 d SD . .
O5 O 0.0924(2) -0.1970(6) 0.5317(5) 0.0286(8) Uani 1 1 d D . .
O1 O -0.0950(2) -0.1837(6) 0.6275(5) 0.0259(8) Uani 1 1 d . . .
O2 O -0.1512(3) -0.2741(7) 0.4108(5) 0.0359(10) Uani 1 1 d . . .
C2 C -0.2255(3) -0.3531(8) 0.7027(7) 0.0251(10) Uani 1 1 d . . .
H2A H -0.2021 -0.4545 0.7621 0.030 Uiso 1 1 calc R . .
H2B H -0.2487 -0.2537 0.7870 0.030 Uiso 1 1 calc R . .
O3 O -0.3503(3) -0.1418(6) 0.5984(7) 0.0454(12) Uani 1 1 d . . .
O4 O 0.0000 -0.1290(7) 0.2500 0.0190(9) Uani 1 2 d SD . .
N1 N -0.2952(3) -0.4334(7) 0.6384(6) 0.0263(9) Uani 1 1 d . . .
H1 H -0.2985 -0.5568 0.6275 0.032 Uiso 1 1 calc R . .
C4 C -0.4282(3) -0.4172(9) 0.5448(7) 0.0249(11) Uani 1 1 d . . .
C5 C -0.4386(4) -0.6186(9) 0.5408(9) 0.0371(15) Uani 1 1 d . . .
H5 H -0.3977 -0.6993 0.5698 0.045 Uiso 1 1 calc R . .
C3 C -0.3540(3) -0.3211(8) 0.5958(7) 0.0270(11) Uani 1 1 d . . .
C1 C -0.1525(3) -0.2657(7) 0.5654(6) 0.0211(9) Uani 1 1 d . . .
C6 C -0.4911(4) -0.3016(8) 0.5057(9) 0.0348(13) Uani 1 1 d . . .
H6 H -0.4861 -0.1677 0.5108 0.042 Uiso 1 1 calc R . .
O6 O 0.2577(3) -0.1614(6) 0.3231(6) 0.0338(9) Uani 1 1 d DU . .
H41 H 0.0467(19) -0.189(7) 0.231(6) 0.020(15) Uiso 1 1 d D . .
H52 H 0.096(6) -0.200(13) 0.640(6) 0.07(3) Uiso 1 1 d D . .
H51 H 0.143(2) -0.194(9) 0.469(7) 0.019(15) Uiso 1 1 d D . .
H61 H 0.250(5) -0.187(11) 0.222(6) 0.051(12) Uiso 1 1 d DU . .
H62 H 0.281(5) -0.054(7) 0.315(10) 0.051(12) Uiso 1 1 d DU . .

loop_
_atom_site_aniso_label
_atom_site_aniso_U_11
_atom_site_aniso_U_22
_atom_site_aniso_U_33
_atom_site_aniso_U_23
_atom_site_aniso_U_13
_atom_site_aniso_U_12
Co1 0.0104(3) 0.0249(4) 0.0162(4) 0.0008(4) -0.0043(3) -0.0026(4)
O5 0.0223(18) 0.039(2) 0.0258(19) 0.0005(17) -0.0072(15) 0.0070(16)
O1 0.0170(15) 0.037(2) 0.0251(17) 0.0032(16) -0.0080(13) -0.0122(15)
O2 0.035(2) 0.049(3) 0.0263(19) 0.0018(19) -0.0127(17) -0.0200(19)
C2 0.023(2) 0.025(3) 0.029(2) 0.007(2) -0.0095(19) -0.008(2)
O3 0.048(3) 0.023(2) 0.077(3) 0.005(2) -0.039(3) -0.0097(19)
O4 0.014(2) 0.028(3) 0.016(2) 0.000 -0.0041(17) 0.000
N1 0.0176(19) 0.025(2) 0.037(2) 0.0029(19) -0.0099(17) -0.0069(16)
C4 0.022(2) 0.027(3) 0.026(3) 0.000(2) -0.007(2) -0.009(2)
C5 0.038(3) 0.030(3) 0.051(4) -0.002(3) -0.026(3) 0.000(2)
C3 0.027(2) 0.026(3) 0.029(3) 0.002(2) -0.009(2) -0.010(2)
C1 0.018(2) 0.023(2) 0.024(2) 0.0046(19) -0.0089(18) -0.0040(18)
C6 0.031(3) 0.025(3) 0.053(3) 0.001(3) -0.018(3) -0.003(2)
O6 0.032(2) 0.026(2) 0.044(2) -0.0012(18) -0.0103(18) 0.0013(17)

loop_
_geom_bond_atom_site_label_1
_geom_bond_atom_site_label_2
_geom_bond_distance
_geom_bond_site_symmetry_2
_geom_bond_publ_flag
Co1 O1 2.053(4) . ?
Co1 O5 2.070(4) . ?
Co1 O4 2.183(2) . ?
O5 H52 0.88(4) . ?
O5 H51 0.84(3) . ?
O1 C1 1.277(6) . ?
O2 C1 1.229(6) . ?
C2 N1 1.446(6) . ?
C2 C1 1.521(7) . ?
C2 H2A 0.9700 . ?
C2 H2B 0.9700 . ?
O3 C3 1.240(7) . ?
O4 Co1 2.183(2) 2 ?
O4 H41 0.84(3) . ?
N1 C3 1.326(7) . ?
N1 H1 0.8600 . ?
C4 C6 1.378(8) . ?
C4 C5 1.402(9) . ?
C4 C3 1.500(7) . ?
C5 C6 1.382(8) 3_446 ?
C5 H5 0.9300 . ?
C6 H6 0.9300 . ?
O6 H61 0.87(4) . ?
O6 H62 0.82(4) . ?
